data_4109802
loop_
_publ_author_name
'Manabu Wadamoto'
'Eric M. Phillips'
'Troy E. Reynolds'
'Karl A. Scheidt'

_publ_section_title
;
 Enantioselective Synthesis of \a,\a-Disubstituted Cyclopentenes by an
 N-Heterocyclic Carbene-Catalyzed Desymmetrization of 1,3-Diketones
;
_journal_name_full 'Journal of the American Chemical Society'
_journal_page_first 10098
_journal_page_last 10099
_journal_paper_doi 10.1021/ja073987e
_journal_volume 129
_journal_year 2007
_chemical_formula_sum 'C11 H13 O3'
_chemical_formula_weight 193.21
_chemical_name_common 'Tricyclic Lactone'
_chemical_name_systematic
; 
 ? 
;
_space_group_IT_number 4
_symmetry_cell_setting monoclinic
_symmetry_space_group_name_Hall 'P 2yb'
_symmetry_space_group_name_H-M 'P 1 21 1'
_atom_sites_solution_hydrogens geom
_atom_sites_solution_primary direct
_atom_sites_solution_secondary difmap
_audit_creation_method SHELXL-97
_cell_angle_alpha 90.00
_cell_angle_beta 90.286(5)
_cell_angle_gamma 90.00
_cell_formula_units_Z 4
_cell_length_a 6.765(2)
_cell_length_b 18.967(6)
_cell_length_c 7.707(2)
_cell_measurement_reflns_used 3617
_cell_measurement_temperature 153(2)
_cell_measurement_theta_max 27.84
_cell_measurement_theta_min 2.64
_cell_volume 988.9(5)
_computing_cell_refinement 'Bruker SMART'
_computing_data_collection 'Bruker SMART'
_computing_data_reduction 'Bruker SAINT'
_computing_molecular_graphics 'Bruker SHELXTL'
_computing_publication_material 'Bruker SHELXTL'
_computing_structure_refinement 'SHELXL-97 (Sheldrick, 1997)'
_computing_structure_solution 'SHELXS-97 (Sheldrick, 1990)'
_diffrn_ambient_temperature 153(2)
_diffrn_measured_fraction_theta_full 0.924
_diffrn_measured_fraction_theta_max 0.924
_diffrn_measurement_device_type 'CCD area detector'
_diffrn_measurement_method 'omega scans'
_diffrn_radiation_monochromator graphite
_diffrn_radiation_source 'fine-focus sealed tube'
_diffrn_radiation_type MoK\a
_diffrn_radiation_wavelength 0.71073
_diffrn_reflns_av_R_equivalents 0.1031
_diffrn_reflns_av_sigmaI/netI 0.1106
_diffrn_reflns_limit_h_max 8
_diffrn_reflns_limit_h_min -9
_diffrn_reflns_limit_k_max 24
_diffrn_reflns_limit_k_min -25
_diffrn_reflns_limit_l_max 10
_diffrn_reflns_limit_l_min -10
_diffrn_reflns_number 9008
_diffrn_reflns_theta_full 28.83
_diffrn_reflns_theta_max 28.83
_diffrn_reflns_theta_min 2.15
_exptl_absorpt_coefficient_mu 0.094
_exptl_absorpt_correction_type none
_exptl_crystal_colour colorless
_exptl_crystal_density_diffrn 1.298
_exptl_crystal_description block
_exptl_crystal_F_000 412
_exptl_crystal_size_max 0.284
_exptl_crystal_size_mid 0.120
_exptl_crystal_size_min 0.114
_refine_diff_density_max 0.562
_refine_diff_density_min -0.575
_refine_diff_density_rms 0.138
_refine_ls_abs_structure_details 'Flack H D (1983), Acta Cryst. A39, 876-881'
_refine_ls_abs_structure_Flack 4(4)
_refine_ls_extinction_method none
_refine_ls_goodness_of_fit_ref 1.655
_refine_ls_hydrogen_treatment mixed
_refine_ls_matrix_type full
_refine_ls_number_parameters 261
_refine_ls_number_reflns 4508
_refine_ls_number_restraints 1
_refine_ls_restrained_S_all 1.655
_refine_ls_R_factor_all 0.1871
_refine_ls_R_factor_gt 0.1608
_refine_ls_shift/su_max 2.730
_refine_ls_shift/su_mean 0.100
_refine_ls_structure_factor_coef Fsqd
_refine_ls_weighting_details 'calc w=1/[\s^2^(Fo^2^)+(0.2000P)^2^+0.0000P] where P=(Fo^2^+2Fc^2^)/3'
_refine_ls_weighting_scheme calc
_refine_ls_wR_factor_gt 0.4399
_refine_ls_wR_factor_ref 0.4531
_reflns_number_gt 3176
_reflns_number_total 4508
_reflns_threshold_expression >2sigma(I)
_cod_data_source_file ja073987esi20070615_113846.cif
_cod_data_source_block s07wm
_cod_original_cell_volume 988.8(5)
_cod_database_code 4109802

loop_
_symmetry_equiv_pos_as_xyz
'x, y, z'
'-x, y+1/2, -z'

loop_
_atom_site_label
_atom_site_type_symbol
_atom_site_fract_x
_atom_site_fract_y
_atom_site_fract_z
_atom_site_U_iso_or_equiv
_atom_site_adp_type
_atom_site_occupancy
_atom_site_symmetry_multiplicity
_atom_site_calc_flag
_atom_site_refinement_flags
O1 O -0.2804(11) 0.4214(3) 0.2909(8) 0.0424(16) Uani 1 1 d .
O6 O 0.2984(11) 0.3119(3) 0.5489(12) 0.056(2) Uani 1 1 d .
C6 C -0.0321(15) 0.3524(4) 0.4352(11) 0.0338(19) Uani 1 1 d .
O2 O 0.4818(12) 0.3762(5) 0.7389(10) 0.066(2) Uani 1 1 d .
C5 C 0.1910(13) 0.3531(4) 0.4113(15) 0.045(3) Uani 1 1 d .
C1 C -0.1400(14) 0.3823(4) 0.2799(10) 0.0333(19) Uani 1 1 d .
C10 C 0.2807(15) 0.4213(4) 0.4886(12) 0.039(2) Uani 1 1 d .
H10 H 0.372(17) 0.449(6) 0.413(14) 0.047 Uiso 1 1 calc .
C9 C 0.0949(15) 0.4601(5) 0.5609(10) 0.038(2) Uani 1 1 d .
H9A H 0.1291 0.4858 0.6689 0.045 Uiso 1 1 calc R
H9B H 0.0444 0.4945 0.4748 0.045 Uiso 1 1 calc R
C2 C -0.0640(17) 0.3558(6) 0.1035(11) 0.048(3) Uani 1 1 d .
H2A H -0.0952 0.3051 0.0898 0.058 Uiso 1 1 calc R
H2B H -0.1296 0.3820 0.0083 0.058 Uiso 1 1 calc R
C8 C -0.0557(15) 0.4058(5) 0.5962(10) 0.041(2) Uani 1 1 d .
H8A H -0.1899 0.4266 0.5989 0.050 Uiso 1 1 calc R
H8B H -0.0293 0.3817 0.7078 0.050 Uiso 1 1 calc R
C7 C -0.1251(18) 0.2789(5) 0.472(2) 0.070(4) Uani 1 1 d .
H7A H -0.1021 0.2477 0.3731 0.105 Uiso 1 1 calc R
H7B H -0.2677 0.2842 0.4902 0.105 Uiso 1 1 calc R
H7C H -0.0643 0.2586 0.5764 0.105 Uiso 1 1 calc R
C4 C 0.2665(17) 0.3289(5) 0.2322(14) 0.052(3) Uani 1 1 d .
H4A H 0.4092 0.3396 0.2216 0.062 Uiso 1 1 calc R
H4B H 0.2481 0.2774 0.2193 0.062 Uiso 1 1 calc R
C11 C 0.3726(16) 0.3739(5) 0.6202(15) 0.050(3) Uani 1 1 d .
C3 C 0.1541(19) 0.3666(8) 0.0954(14) 0.065(3) Uani 1 1 d .
H3A H 0.1822 0.4177 0.1051 0.078 Uiso 1 1 calc R
H3B H 0.2016 0.3507 -0.0194 0.078 Uiso 1 1 calc R
O3 O 0.7555(10) 0.0600(4) 0.7980(9) 0.0456(17) Uani 1 1 d .
O5 O 0.1672(12) 0.1779(4) 0.9932(13) 0.065(3) Uani 1 1 d .
O4 O -0.0058(12) 0.1253(5) 1.2112(10) 0.062(2) Uani 1 1 d .
C22 C 0.1974(15) 0.0660(4) 0.9797(9) 0.035(2) Uani 1 1 d .
H22 H 0.107(16) 0.034(6) 0.913(14) 0.042 Uiso 1 1 calc .
C14 C 0.5474(16) 0.1120(6) 0.5848(12) 0.045(2) Uani 1 1 d .
H14A H 0.6231 0.0822 0.5032 0.054 Uiso 1 1 calc R
H14B H 0.5726 0.1620 0.5549 0.054 Uiso 1 1 calc R
C23 C 0.0975(14) 0.1199(5) 1.0874(12) 0.039(2) Uani 1 1 d .
C20 C 0.5252(15) 0.0922(5) 1.0828(12) 0.044(2) Uani 1 1 d .
H20A H 0.4968 0.1217 1.1857 0.053 Uiso 1 1 calc R
H20B H 0.6630 0.0748 1.0906 0.053 Uiso 1 1 calc R
C17 C 0.2784(15) 0.1304(4) 0.8762(10) 0.0334(19) Uani 1 1 d .
C18 C 0.4919(17) 0.1337(5) 0.9154(12) 0.043(2) Uani 1 1 d .
C13 C 0.6171(14) 0.0981(4) 0.7673(10) 0.0312(18) Uani 1 1 d .
C21 C 0.3746(16) 0.0290(5) 1.0679(12) 0.042(2) Uani 1 1 d .
H21A H 0.4274 -0.0096 0.9952 0.050 Uiso 1 1 calc R
H21B H 0.3390 0.0102 1.1834 0.050 Uiso 1 1 calc R
C15 C 0.3275(16) 0.0963(6) 0.5650(11) 0.047(2) Uani 1 1 d .
H15A H 0.2848 0.1060 0.4443 0.057 Uiso 1 1 calc R
H15B H 0.3024 0.0459 0.5900 0.057 Uiso 1 1 calc R
C19 C 0.5789(19) 0.2072(6) 0.936(2) 0.074(4) Uani 1 1 d .
H19A H 0.5043 0.2405 0.8636 0.111 Uiso 1 1 calc R
H19B H 0.7175 0.2068 0.8994 0.111 Uiso 1 1 calc R
H19C H 0.5710 0.2217 1.0577 0.111 Uiso 1 1 calc R
C16 C 0.2125(16) 0.1413(5) 0.6874(13) 0.050(3) Uani 1 1 d .
H16A H 0.0703 0.1298 0.6764 0.060 Uiso 1 1 calc R
H16B H 0.2300 0.1914 0.6557 0.060 Uiso 1 1 calc R

loop_
_atom_site_aniso_label
_atom_site_aniso_U_11
_atom_site_aniso_U_22
_atom_site_aniso_U_33
_atom_site_aniso_U_23
_atom_site_aniso_U_13
_atom_site_aniso_U_12
O1 0.047(4) 0.037(3) 0.042(3) 0.004(3) -0.002(3) 0.015(3)
O6 0.043(4) 0.033(3) 0.093(6) 0.025(4) -0.028(4) -0.010(3)
C6 0.054(5) 0.012(3) 0.036(4) 0.008(3) 0.000(4) 0.001(3)
O2 0.050(4) 0.097(7) 0.052(4) 0.029(4) -0.025(4) -0.013(4)
C5 0.024(4) 0.024(4) 0.087(7) 0.004(4) -0.028(4) 0.003(3)
C1 0.036(5) 0.037(4) 0.027(4) 0.006(3) 0.010(3) -0.009(4)
C10 0.046(5) 0.027(4) 0.044(5) 0.008(4) 0.004(4) -0.017(4)
C9 0.050(5) 0.049(5) 0.015(3) 0.002(3) -0.005(3) -0.010(4)
C2 0.065(7) 0.052(6) 0.028(4) 0.003(4) -0.004(4) 0.018(5)
C8 0.053(6) 0.056(5) 0.015(3) 0.014(4) 0.011(3) -0.007(5)
C7 0.047(7) 0.025(5) 0.138(13) 0.033(6) -0.002(7) -0.010(4)
C4 0.051(6) 0.039(5) 0.066(6) -0.041(5) -0.003(5) 0.017(4)
C11 0.045(6) 0.033(5) 0.073(7) 0.027(4) -0.002(5) -0.015(4)
C3 0.062(7) 0.091(9) 0.042(5) -0.023(6) 0.005(5) 0.024(7)
O3 0.047(4) 0.045(4) 0.045(4) -0.010(3) -0.005(3) 0.016(3)
O5 0.050(4) 0.036(4) 0.107(7) -0.035(4) 0.033(4) -0.015(3)
O4 0.051(4) 0.080(6) 0.055(4) -0.044(4) 0.016(3) -0.010(4)
C22 0.061(6) 0.029(4) 0.014(3) -0.005(3) -0.019(3) -0.004(4)
C14 0.049(5) 0.054(6) 0.032(4) 0.005(4) -0.008(4) -0.001(5)
C23 0.036(5) 0.042(5) 0.038(4) -0.005(4) -0.009(4) -0.009(4)
C20 0.042(5) 0.052(5) 0.038(5) -0.001(4) -0.005(4) -0.015(5)
C17 0.061(6) 0.011(3) 0.028(4) 0.005(3) 0.012(4) 0.009(3)
C18 0.062(6) 0.029(4) 0.038(5) -0.001(4) 0.015(4) -0.013(4)
C13 0.044(5) 0.026(4) 0.024(4) 0.007(3) 0.002(3) 0.004(4)
C21 0.046(5) 0.051(5) 0.028(4) 0.018(4) -0.007(4) -0.013(4)
C15 0.061(6) 0.056(6) 0.024(4) 0.011(4) -0.001(4) -0.004(5)
C19 0.050(7) 0.045(6) 0.127(12) -0.039(7) 0.036(7) -0.022(5)
C16 0.047(6) 0.051(6) 0.052(6) 0.027(5) -0.020(5) -0.006(5)

loop_
_atom_type_symbol
_atom_type_description
_atom_type_scat_dispersion_real
_atom_type_scat_dispersion_imag
_atom_type_scat_source
C C 0.0033 0.0016 'International Tables Vol C Tables 4.2.6.8 and 6.1.1.4'
H H 0.0000 0.0000 'International Tables Vol C Tables 4.2.6.8 and 6.1.1.4'
O O 0.0106 0.0060 'International Tables Vol C Tables 4.2.6.8 and 6.1.1.4'

loop_
_geom_angle_atom_site_label_1
_geom_angle_atom_site_label_2
_geom_angle_atom_site_label_3
_geom_angle
C11 O6 C5 90.7(7)
C1 C6 C5 112.1(7)
C1 C6 C7 106.7(9)
C5 C6 C7 115.6(8)
C1 C6 C8 109.0(7)
C5 C6 C8 101.0(8)
C7 C6 C8 112.4(8)
O6 C5 C6 112.8(8)
O6 C5 C4 108.4(8)
C6 C5 C4 116.0(8)
O6 C5 C10 88.6(7)
C6 C5 C10 110.3(8)
C4 C5 C10 117.5(9)
O1 C1 C6 123.5(7)
O1 C1 C2 121.9(8)
C6 C1 C2 114.5(8)
C11 C10 C5 85.4(7)
C11 C10 C9 112.1(8)
C5 C10 C9 102.5(7)
C8 C9 C10 107.1(8)
C3 C2 C1 109.1(9)
C9 C8 C6 103.1(7)
C3 C4 C5 108.8(7)
O2 C11 O6 124.4(9)
O2 C11 C10 140.1(10)
O6 C11 C10 95.3(8)
C2 C3 C4 114.1(11)
C23 O5 C17 90.6(6)
C23 C22 C21 114.9(7)
C23 C22 C17 84.7(6)
C21 C22 C17 107.9(8)
C13 C14 C15 111.1(8)
O4 C23 O5 123.3(9)
O4 C23 C22 141.2(9)
O5 C23 C22 95.5(7)
C18 C20 C21 103.7(7)
C18 C17 O5 110.4(7)
C18 C17 C16 117.9(7)
O5 C17 C16 110.5(8)
C18 C17 C22 105.9(7)
O5 C17 C22 89.1(6)
C16 C17 C22 119.3(8)
C17 C18 C19 116.0(9)
C17 C18 C20 106.9(7)
C19 C18 C20 109.2(10)
C17 C18 C13 111.2(7)
C19 C18 C13 105.0(8)
C20 C18 C13 108.3(8)
O3 C13 C14 121.9(8)
O3 C13 C18 122.3(7)
C14 C13 C18 115.7(8)
C22 C21 C20 100.8(7)
C16 C15 C14 109.7(9)
C15 C16 C17 111.9(8)

loop_
_geom_bond_atom_site_label_1
_geom_bond_atom_site_label_2
_geom_bond_distance
O1 C1 1.208(11)
O6 C11 1.391(13)
O6 C5 1.502(12)
C6 C1 1.510(12)
C6 C5 1.521(13)
C6 C7 1.557(11)
C6 C8 1.610(12)
O2 C11 1.174(14)
C5 C4 1.543(15)
C5 C10 1.547(12)
C1 C2 1.540(12)
C10 C11 1.489(14)
C10 C9 1.562(15)
C9 C8 1.475(13)
C2 C3 1.491(18)
C4 C3 1.480(17)
O3 C13 1.205(11)
O5 C23 1.401(13)
O5 C17 1.483(10)
O4 C23 1.189(11)
C22 C23 1.483(13)
C22 C21 1.543(13)
C22 C17 1.560(11)
C14 C13 1.505(11)
C14 C15 1.524(16)
C20 C18 1.527(13)
C20 C21 1.578(13)
C17 C18 1.476(15)
C17 C16 1.533(12)
C18 C19 1.521(13)
C18 C13 1.577(12)
C15 C16 1.493(15)
